data_7031192
loop_
_publ_author_name
'Zuo, Zhenyu'
'Sun, Hongjian'
'Wang, Lin'
'Li, Xiaoyan'

_publ_section_title
;
 Hydrosilylation of aldehydes and ketones catalyzed by hydrido iron
 complexes bearing imine ligands.
;
_journal_issue 30
_journal_name_full 'Dalton transactions (Cambridge, England : 2003)'
_journal_page_first 11716
_journal_page_last 11722
_journal_paper_doi 10.1039/c4dt00944d
_journal_volume 43
_journal_year 2014
_chemical_formula_sum 'C24 H42 Fe N O P3'
_chemical_formula_weight 509.35
_chemical_name_systematic
; 
 ? 
;
_space_group_IT_number 15
_symmetry_cell_setting monoclinic
_symmetry_space_group_name_Hall '-C 2yc'
_symmetry_space_group_name_H-M 'C 1 2/c 1'
_atom_sites_solution_hydrogens geom
_atom_sites_solution_primary direct
_atom_sites_solution_secondary difmap
_audit_creation_method SHELXL-97
_cell_angle_alpha 90.00
_cell_angle_beta 107.528(2)
_cell_angle_gamma 90.00
_cell_formula_units_Z 8
_cell_length_a 36.1399(10)
_cell_length_b 9.5531(4)
_cell_length_c 17.9590(5)
_cell_measurement_reflns_used 47696
_cell_measurement_temperature 150(2)
_cell_measurement_theta_max 27.26
_cell_measurement_theta_min 2.22
_cell_volume 5912.4(3)
_computing_cell_refinement 'Bruker XSCANS'
_computing_data_collection 'Bruker XSCANS'
_computing_data_reduction 'Bruker SHELXTL'
_computing_molecular_graphics 'Bruker SHELXTL'
_computing_publication_material 'Bruker SHELXTL'
_computing_structure_refinement 'SHELXL-97 (Sheldrick, 1997)'
_computing_structure_solution 'SHELXS-97 (Sheldrick, 1990)'
_diffrn_ambient_temperature 150(2)
_diffrn_measured_fraction_theta_full 0.998
_diffrn_measured_fraction_theta_max 0.998
_diffrn_measurement_device_type 'Bruker P4'
_diffrn_measurement_method '\w scans'
_diffrn_radiation_monochromator graphite
_diffrn_radiation_source 'fine-focus sealed tube'
_diffrn_radiation_type MoK\a
_diffrn_radiation_wavelength 0.71073
_diffrn_reflns_av_R_equivalents 0.0865
_diffrn_reflns_av_unetI/netI 0.0554
_diffrn_reflns_limit_h_max 45
_diffrn_reflns_limit_h_min -45
_diffrn_reflns_limit_k_max 11
_diffrn_reflns_limit_k_min -10
_diffrn_reflns_limit_l_max 22
_diffrn_reflns_limit_l_min -22
_diffrn_reflns_number 18146
_diffrn_reflns_theta_full 26.37
_diffrn_reflns_theta_max 26.37
_diffrn_reflns_theta_min 2.21
_exptl_absorpt_coefficient_mu 0.687
_exptl_absorpt_correction_T_max 0.8806
_exptl_absorpt_correction_T_min 0.8636
_exptl_absorpt_correction_type multi-scan
_exptl_absorpt_process_details SADABS
_exptl_crystal_colour purple
_exptl_crystal_density_diffrn 1.144
_exptl_crystal_density_method 'not measured'
_exptl_crystal_description block
_exptl_crystal_F_000 2176
_exptl_crystal_size_max 0.22
_exptl_crystal_size_mid 0.20
_exptl_crystal_size_min 0.19
_refine_diff_density_max 1.554
_refine_diff_density_min -0.560
_refine_diff_density_rms 0.125
_refine_ls_extinction_method none
_refine_ls_goodness_of_fit_ref 1.129
_refine_ls_hydrogen_treatment mixed
_refine_ls_matrix_type full
_refine_ls_number_parameters 275
_refine_ls_number_reflns 6029
_refine_ls_number_restraints 0
_refine_ls_restrained_S_all 1.129
_refine_ls_R_factor_all 0.0692
_refine_ls_R_factor_gt 0.0643
_refine_ls_shift/su_max 0.001
_refine_ls_shift/su_mean 0.000
_refine_ls_structure_factor_coef Fsqd
_refine_ls_weighting_details 'calc w=1/[\s^2^(Fo^2^)+(0.1300P)^2^+5.9523P] where P=(Fo^2^+2Fc^2^)/3'
_refine_ls_weighting_scheme calc
_refine_ls_wR_factor_gt 0.2057
_refine_ls_wR_factor_ref 0.2106
_reflns_number_gt 5353
_reflns_number_total 6029
_reflns_threshold_expression >2sigma(I)
_cod_data_source_file c4dt00944d2.cif
_cod_data_source_block complex4
_cod_depositor_comments
;
The following automatic conversions were performed:

'_symmetry_cell_setting' value 'Monoclinic' changed to 'monoclinic'
according to
/usr/data/users/saulius/crontab/automatic-downloads/rss-feeds/RSC/lib/dictionaries/cif_core.dic
dictionary named 'cif_core.dic' version 2.4.2 from 2011-04-26.

Automatic conversion script
Id: cif_fix_values 2281 2013-09-26 08:29:07Z andrius 

 Adding full bibliography for 7031191--7031192.cif.
;
_cod_original_sg_symbol_H-M C2/c
_cod_database_code 7031192

loop_
_symmetry_equiv_pos_as_xyz
'x, y, z'
'-x, y, -z+1/2'
'x+1/2, y+1/2, z'
'-x+1/2, y+1/2, -z+1/2'
'-x, -y, -z'
'x, -y, z-1/2'
'-x+1/2, -y+1/2, -z'
'x+1/2, -y+1/2, z-1/2'

loop_
_atom_site_label
_atom_site_type_symbol
_atom_site_fract_x
_atom_site_fract_y
_atom_site_fract_z
_atom_site_U_iso_or_equiv
_atom_site_adp_type
_atom_site_occupancy
_atom_site_symmetry_multiplicity
_atom_site_calc_flag
_atom_site_refinement_flags
O1 O 0.56623(8) 0.5536(3) 0.21486(16) 0.0555(6) Uani 1 1 d .
N1 N 0.65113(9) 0.9403(3) 0.04611(18) 0.0488(7) Uani 1 1 d .
H1D H 0.6643 0.9936 0.0231 0.059 Uiso 1 1 calc R
Fe1 Fe 0.594449(13) 0.93377(5) 0.00626(3) 0.03896(19) Uani 1 1 d .
P1 P 0.59724(3) 1.07838(9) -0.08816(5) 0.0460(2) Uani 1 1 d .
P2 P 0.57555(3) 1.09210(9) 0.07414(5) 0.0437(2) Uani 1 1 d .
P3 P 0.58579(3) 0.74695(8) -0.06569(5) 0.0438(2) Uani 1 1 d .
C1 C 0.62746(13) 1.0251(4) -0.1498(2) 0.0589(9) Uani 1 1 d .
H1A H 0.6263 1.0975 -0.1892 0.088 Uiso 1 1 calc R
H1B H 0.6177 0.9365 -0.1759 0.088 Uiso 1 1 calc R
H1C H 0.6544 1.0131 -0.1172 0.088 Uiso 1 1 calc R
C2 C 0.62129(13) 1.2471(4) -0.0583(3) 0.0617(10) Uani 1 1 d .
H2A H 0.6208 1.3017 -0.1048 0.093 Uiso 1 1 calc R
H2B H 0.6483 1.2311 -0.0269 0.093 Uiso 1 1 calc R
H2C H 0.6077 1.2987 -0.0273 0.093 Uiso 1 1 calc R
C3 C 0.55333(12) 1.1363(5) -0.1633(2) 0.0601(10) Uani 1 1 d .
H3A H 0.5605 1.1994 -0.1997 0.090 Uiso 1 1 calc R
H3B H 0.5363 1.1857 -0.1386 0.090 Uiso 1 1 calc R
H3C H 0.5397 1.0548 -0.1918 0.090 Uiso 1 1 calc R
C4 C 0.54791(13) 1.0357(4) 0.1394(2) 0.0547(9) Uani 1 1 d .
H4A H 0.5414 1.1175 0.1660 0.082 Uiso 1 1 calc R
H4B H 0.5636 0.9703 0.1783 0.082 Uiso 1 1 calc R
H4C H 0.5240 0.9892 0.1089 0.082 Uiso 1 1 calc R
C5 C 0.54155(12) 1.2289(4) 0.0249(2) 0.0545(8) Uani 1 1 d .
H5A H 0.5362 1.2908 0.0640 0.082 Uiso 1 1 calc R
H5B H 0.5173 1.1858 -0.0067 0.082 Uiso 1 1 calc R
H5C H 0.5529 1.2833 -0.0090 0.082 Uiso 1 1 calc R
C6 C 0.61303(13) 1.1954(5) 0.1439(2) 0.0631(10) Uani 1 1 d .
H6A H 0.6007 1.2623 0.1704 0.095 Uiso 1 1 calc R
H6B H 0.6283 1.2464 0.1160 0.095 Uiso 1 1 calc R
H6C H 0.6301 1.1329 0.1825 0.095 Uiso 1 1 calc R
C7 C 0.56307(13) 0.5926(4) -0.0379(2) 0.0544(9) Uani 1 1 d .
H7A H 0.5613 0.5180 -0.0763 0.082 Uiso 1 1 calc R
H7B H 0.5370 0.6168 -0.0363 0.082 Uiso 1 1 calc R
H7C H 0.5787 0.5603 0.0138 0.082 Uiso 1 1 calc R
C8 C 0.55483(13) 0.7557(4) -0.1671(2) 0.0600(10) Uani 1 1 d .
H8A H 0.5539 0.6635 -0.1915 0.090 Uiso 1 1 calc R
H8B H 0.5655 0.8243 -0.1957 0.090 Uiso 1 1 calc R
H8C H 0.5286 0.7839 -0.1684 0.090 Uiso 1 1 calc R
C9 C 0.62885(13) 0.6622(5) -0.0775(3) 0.0664(11) Uani 1 1 d .
H9A H 0.6211 0.5797 -0.1110 0.100 Uiso 1 1 calc R
H9B H 0.6459 0.6334 -0.0262 0.100 Uiso 1 1 calc R
H9C H 0.6427 0.7279 -0.1015 0.100 Uiso 1 1 calc R
C10 C 0.60388(10) 0.8068(3) 0.09720(18) 0.0426(7) Uani 1 1 d .
C11 C 0.57758(10) 0.7290(3) 0.12509(19) 0.0438(7) Uani 1 1 d .
H11A H 0.5505 0.7397 0.1006 0.053 Uiso 1 1 calc R
C12 C 0.59044(11) 0.6369(4) 0.1877(2) 0.0480(7) Uani 1 1 d .
C13 C 0.62991(12) 0.6208(4) 0.2272(2) 0.0564(9) Uani 1 1 d .
H13A H 0.6383 0.5582 0.2701 0.068 Uiso 1 1 calc R
C14 C 0.65644(11) 0.6973(4) 0.2030(2) 0.0544(8) Uani 1 1 d .
H14A H 0.6834 0.6887 0.2296 0.065 Uiso 1 1 calc R
C15 C 0.64368(10) 0.7880(4) 0.1387(2) 0.0476(7) Uani 1 1 d .
C16 C 0.66945(10) 0.8656(4) 0.1069(2) 0.0504(8) Uani 1 1 d .
C17 C 0.71289(12) 0.8571(5) 0.1368(3) 0.0687(11) Uani 1 1 d .
C18 C 0.73271(14) 0.7794(8) 0.0942(4) 0.100(2) Uani 1 1 d .
H18A H 0.7181 0.7326 0.0481 0.120 Uiso 1 1 calc R
C19 C 0.77232(17) 0.7689(11) 0.1169(4) 0.125(3) Uani 1 1 d .
H19A H 0.7848 0.7209 0.0849 0.150 Uiso 1 1 calc R
C20 C 0.79280(19) 0.8245(11) 0.1824(4) 0.123(3) Uani 1 1 d .
H20A H 0.8202 0.8127 0.1987 0.148 Uiso 1 1 calc R
C21 C 0.77626(18) 0.8987(8) 0.2278(4) 0.102(2) Uani 1 1 d .
H21A H 0.7919 0.9404 0.2747 0.122 Uiso 1 1 calc R
C22 C 0.73490(17) 0.9143(6) 0.2048(4) 0.0894(17) Uani 1 1 d .
C23 C 0.7172(2) 0.9961(9) 0.2529(5) 0.135(3) Uani 1 1 d .
H23A H 0.6889 0.9948 0.2299 0.203 Uiso 1 1 calc R
H23B H 0.7265 1.0929 0.2558 0.203 Uiso 1 1 calc R
H23C H 0.7242 0.9561 0.3055 0.203 Uiso 1 1 calc R
C24 C 0.52663(13) 0.5535(4) 0.1725(3) 0.0584(9) Uani 1 1 d .
H24A H 0.5127 0.4901 0.1975 0.088 Uiso 1 1 calc R
H24B H 0.5234 0.5220 0.1189 0.088 Uiso 1 1 calc R
H24C H 0.5162 0.6484 0.1714 0.088 Uiso 1 1 calc R
H100 H 0.5535(11) 0.917(4) -0.024(2) 0.047(10) Uiso 1 1 d .

loop_
_atom_site_aniso_label
_atom_site_aniso_U_11
_atom_site_aniso_U_22
_atom_site_aniso_U_33
_atom_site_aniso_U_23
_atom_site_aniso_U_13
_atom_site_aniso_U_12
O1 0.0699(16) 0.0473(14) 0.0582(14) 0.0146(11) 0.0324(13) 0.0035(11)
N1 0.0573(16) 0.0383(15) 0.0562(16) 0.0023(12) 0.0253(14) -0.0049(12)
Fe1 0.0509(3) 0.0292(3) 0.0424(3) 0.00130(16) 0.0224(2) 0.00079(16)
P1 0.0625(5) 0.0339(4) 0.0502(5) 0.0054(3) 0.0300(4) 0.0015(3)
P2 0.0574(5) 0.0341(4) 0.0442(4) -0.0025(3) 0.0225(4) 0.0018(3)
P3 0.0587(5) 0.0308(4) 0.0500(5) -0.0024(3) 0.0285(4) -0.0003(3)
C1 0.076(2) 0.050(2) 0.064(2) 0.0050(17) 0.043(2) 0.0008(19)
C2 0.080(3) 0.0393(19) 0.078(3) 0.0032(17) 0.043(2) -0.0072(17)
C3 0.074(2) 0.057(2) 0.056(2) 0.0144(17) 0.0303(18) 0.0111(19)
C4 0.079(2) 0.0448(19) 0.0510(18) -0.0004(15) 0.0359(18) 0.0049(17)
C5 0.072(2) 0.0384(17) 0.061(2) 0.0002(15) 0.0315(18) 0.0083(16)
C6 0.071(2) 0.055(2) 0.066(2) -0.0154(19) 0.0236(19) -0.0041(19)
C7 0.073(2) 0.0359(17) 0.063(2) -0.0015(15) 0.0337(19) -0.0030(16)
C8 0.086(3) 0.048(2) 0.0488(19) -0.0077(15) 0.0249(19) -0.0094(19)
C9 0.072(2) 0.048(2) 0.094(3) -0.011(2) 0.046(2) 0.0027(18)
C10 0.0533(17) 0.0338(15) 0.0451(15) 0.0017(12) 0.0213(13) 0.0029(13)
C11 0.0541(17) 0.0361(16) 0.0465(16) 0.0054(13) 0.0231(14) 0.0034(13)
C12 0.065(2) 0.0369(16) 0.0497(17) 0.0048(14) 0.0284(15) 0.0029(14)
C13 0.069(2) 0.051(2) 0.0520(19) 0.0129(16) 0.0225(17) 0.0086(18)
C14 0.0562(19) 0.052(2) 0.0556(19) 0.0086(16) 0.0176(16) 0.0062(16)
C15 0.0545(18) 0.0401(17) 0.0512(17) 0.0039(14) 0.0205(14) 0.0021(14)
C16 0.0508(17) 0.0463(19) 0.0559(19) 0.0019(15) 0.0185(15) -0.0015(14)
C17 0.058(2) 0.071(3) 0.074(3) 0.017(2) 0.015(2) -0.010(2)
C18 0.053(2) 0.148(6) 0.104(4) 0.019(4) 0.029(3) 0.016(3)
C19 0.060(3) 0.214(10) 0.098(4) 0.019(5) 0.019(3) 0.010(4)
C20 0.073(3) 0.193(9) 0.104(5) 0.048(5) 0.026(4) -0.004(5)
C21 0.079(3) 0.097(4) 0.109(5) 0.019(4) -0.002(3) -0.023(3)
C22 0.078(3) 0.079(4) 0.100(4) 0.000(3) 0.009(3) -0.015(3)
C23 0.111(5) 0.118(6) 0.140(6) -0.041(5) -0.017(5) 0.007(5)
C24 0.070(2) 0.051(2) 0.063(2) 0.0092(17) 0.0327(19) -0.0054(18)

loop_
_atom_type_symbol
_atom_type_description
_atom_type_scat_dispersion_real
_atom_type_scat_dispersion_imag
_atom_type_scat_source
C C 0.0033 0.0016 'International Tables Vol C Tables 4.2.6.8 and 6.1.1.4'
H H 0.0000 0.0000 'International Tables Vol C Tables 4.2.6.8 and 6.1.1.4'
N N 0.0061 0.0033 'International Tables Vol C Tables 4.2.6.8 and 6.1.1.4'
O O 0.0106 0.0060 'International Tables Vol C Tables 4.2.6.8 and 6.1.1.4'
P P 0.1023 0.0942 'International Tables Vol C Tables 4.2.6.8 and 6.1.1.4'
Fe Fe 0.3463 0.8444 'International Tables Vol C Tables 4.2.6.8 and 6.1.1.4'

loop_
_geom_angle_atom_site_label_1
_geom_angle_atom_site_label_2
_geom_angle_atom_site_label_3
_geom_angle
C12 O1 C24 117.5(3)
C16 N1 Fe1 120.0(2)
C16 N1 H1D 120.0
Fe1 N1 H1D 120.0
N1 Fe1 C10 79.45(13)
N1 Fe1 P3 101.04(9)
C10 Fe1 P3 86.86(10)
N1 Fe1 P2 104.08(9)
C10 Fe1 P2 88.22(10)
P3 Fe1 P2 153.04(4)
N1 Fe1 P1 88.62(9)
C10 Fe1 P1 168.06(10)
P3 Fe1 P1 95.10(4)
P2 Fe1 P1 95.15(4)
N1 Fe1 H100 175.2(16)
C10 Fe1 H100 98.3(16)
P3 Fe1 H100 74.5(16)
P2 Fe1 H100 80.1(16)
P1 Fe1 H100 93.5(16)
C3 P1 C2 100.3(2)
C3 P1 C1 100.31(19)
C2 P1 C1 95.9(2)
C3 P1 Fe1 121.59(14)
C2 P1 Fe1 116.88(15)
C1 P1 Fe1 117.35(14)
C5 P2 C6 101.3(2)
C5 P2 C4 95.91(19)
C6 P2 C4 98.9(2)
C5 P2 Fe1 120.25(13)
C6 P2 Fe1 117.71(15)
C4 P2 Fe1 118.47(13)
C9 P3 C7 98.20(19)
C9 P3 C8 101.1(2)
C7 P3 C8 96.78(19)
C9 P3 Fe1 117.36(15)
C7 P3 Fe1 119.79(13)
C8 P3 Fe1 119.38(14)
P1 C1 H1A 109.5
P1 C1 H1B 109.5
H1A C1 H1B 109.5
P1 C1 H1C 109.5
H1A C1 H1C 109.5
H1B C1 H1C 109.5
P1 C2 H2A 109.5
P1 C2 H2B 109.5
H2A C2 H2B 109.5
P1 C2 H2C 109.5
H2A C2 H2C 109.5
H2B C2 H2C 109.5
P1 C3 H3A 109.5
P1 C3 H3B 109.5
H3A C3 H3B 109.5
P1 C3 H3C 109.5
H3A C3 H3C 109.5
H3B C3 H3C 109.5
P2 C4 H4A 109.5
P2 C4 H4B 109.5
H4A C4 H4B 109.5
P2 C4 H4C 109.5
H4A C4 H4C 109.5
H4B C4 H4C 109.5
P2 C5 H5A 109.5
P2 C5 H5B 109.5
H5A C5 H5B 109.5
P2 C5 H5C 109.5
H5A C5 H5C 109.5
H5B C5 H5C 109.5
P2 C6 H6A 109.5
P2 C6 H6B 109.5
H6A C6 H6B 109.5
P2 C6 H6C 109.5
H6A C6 H6C 109.5
H6B C6 H6C 109.5
P3 C7 H7A 109.5
P3 C7 H7B 109.5
H7A C7 H7B 109.5
P3 C7 H7C 109.5
H7A C7 H7C 109.5
H7B C7 H7C 109.5
P3 C8 H8A 109.5
P3 C8 H8B 109.5
H8A C8 H8B 109.5
P3 C8 H8C 109.5
H8A C8 H8C 109.5
H8B C8 H8C 109.5
P3 C9 H9A 109.5
P3 C9 H9B 109.5
H9A C9 H9B 109.5
P3 C9 H9C 109.5
H9A C9 H9C 109.5
H9B C9 H9C 109.5
C11 C10 C15 115.6(3)
C11 C10 Fe1 130.4(3)
C15 C10 Fe1 114.0(2)
C12 C11 C10 121.5(3)
C12 C11 H11A 119.2
C10 C11 H11A 119.2
O1 C12 C11 123.9(3)
O1 C12 C13 114.7(3)
C11 C12 C13 121.3(3)
C14 C13 C12 118.9(3)
C14 C13 H13A 120.6
C12 C13 H13A 120.6
C13 C14 C15 120.0(3)
C13 C14 H14A 120.0
C15 C14 H14A 120.0
C14 C15 C10 122.6(3)
C14 C15 C16 123.6(3)
C10 C15 C16 113.7(3)
N1 C16 C15 112.9(3)
N1 C16 C17 122.8(3)
C15 C16 C17 124.3(3)
C22 C17 C18 116.5(5)
C22 C17 C16 124.6(5)
C18 C17 C16 118.9(4)
C19 C18 C17 122.3(7)
C19 C18 H18A 118.8
C17 C18 H18A 118.8
C20 C19 C18 119.9(8)
C20 C19 H19A 120.0
C18 C19 H19A 120.0
C19 C20 C21 121.8(7)
C19 C20 H20A 119.1
C21 C20 H20A 119.1
C20 C21 C22 119.6(7)
C20 C21 H21A 120.2
C22 C21 H21A 120.2
C17 C22 C21 119.7(7)
C17 C22 C23 120.7(6)
C21 C22 C23 119.6(6)
C22 C23 H23A 109.5
C22 C23 H23B 109.5
H23A C23 H23B 109.5
C22 C23 H23C 109.5
H23A C23 H23C 109.5
H23B C23 H23C 109.5
O1 C24 H24A 109.5
O1 C24 H24B 109.5
H24A C24 H24B 109.5
O1 C24 H24C 109.5
H24A C24 H24C 109.5
H24B C24 H24C 109.5

loop_
_geom_bond_atom_site_label_1
_geom_bond_atom_site_label_2
_geom_bond_distance
O1 C12 1.376(4)
O1 C24 1.404(5)
N1 C16 1.305(5)
N1 Fe1 1.957(3)
N1 H1D 0.8800
Fe1 C10 1.980(3)
Fe1 P3 2.1700(9)
Fe1 P2 2.1775(9)
Fe1 P1 2.2129(9)
Fe1 H100 1.42(4)
P1 C3 1.832(4)
P1 C2 1.833(4)
P1 C1 1.846(4)
P2 C5 1.829(4)
P2 C6 1.832(4)
P2 C4 1.836(4)
P3 C9 1.822(4)
P3 C7 1.829(4)
P3 C8 1.830(4)
C1 H1A 0.9800
C1 H1B 0.9800
C1 H1C 0.9800
C2 H2A 0.9800
C2 H2B 0.9800
C2 H2C 0.9800
C3 H3A 0.9800
C3 H3B 0.9800
C3 H3C 0.9800
C4 H4A 0.9800
C4 H4B 0.9800
C4 H4C 0.9800
C5 H5A 0.9800
C5 H5B 0.9800
C5 H5C 0.9800
C6 H6A 0.9800
C6 H6B 0.9800
C6 H6C 0.9800
C7 H7A 0.9800
C7 H7B 0.9800
C7 H7C 0.9800
C8 H8A 0.9800
C8 H8B 0.9800
C8 H8C 0.9800
C9 H9A 0.9800
C9 H9B 0.9800
C9 H9C 0.9800
C10 C11 1.412(5)
C10 C15 1.418(5)
C11 C12 1.393(5)
C11 H11A 0.9500
C12 C13 1.397(5)
C13 C14 1.376(6)
C13 H13A 0.9500
C14 C15 1.405(5)
C14 H14A 0.9500
C15 C16 1.437(5)
C16 C17 1.501(5)
C17 C22 1.355(7)
C17 C18 1.407(8)
C18 C19 1.369(7)
C18 H18A 0.9500
C19 C20 1.299(11)
C19 H19A 0.9500
C20 C21 1.348(11)
C20 H20A 0.9500
C21 C22 1.433(8)
C21 H21A 0.9500
C22 C23 1.450(10)
C23 H23A 0.9800
C23 H23B 0.9800
C23 H23C 0.9800
C24 H24A 0.9800
C24 H24B 0.9800
C24 H24C 0.9800
